data_2202191
loop_
_publ_author_name
'Ming-Lai Fu'
'Wen-Tong Chen'
'Li-Zhen Cai'
'Guo-Wei Zhou'
'Guo-Cong Guo'
'Jiang-Gao Mao'
'Jin-Shun Huang'

_publ_section_title
;
 2-Aminoethylammonium tris(1,2-ethylenediamine)nickel(II)
 tetraselenoantimonate(V)
;
_journal_issue 6
_journal_name_full 'Acta Crystallographica Section E'
_journal_page_first m367
_journal_page_last m369
_journal_paper_doi 10.1107/S1600536803009243
_journal_volume 59
_journal_year 2003
_chemical_formula_iupac '(C2 H9 N2) [Ni (C2 H8 N2)3] [Sb Se4]'
_chemical_formula_moiety 'C8 H33 N8 Ni Sb Se4'
_chemical_formula_sum 'C8 H33 N8 Ni Sb Se4'
_chemical_formula_weight 737.72
_chemical_name_systematic
;
2-Aminoethylammonium tris(1,2-ethylenediamine)nickel tetraselenoantimonate
;
_space_group_IT_number 2
_symmetry_cell_setting triclinic
_symmetry_space_group_name_Hall '-P 1'
_symmetry_space_group_name_H-M 'P -1'
_atom_sites_solution_hydrogens geom
_atom_sites_solution_primary direct
_atom_sites_solution_secondary difmap
_cell_angle_alpha 104.833(14)
_cell_angle_beta 92.357(7)
_cell_angle_gamma 109.866(11)
_cell_formula_units_Z 2
_cell_length_a 8.829(3)
_cell_length_b 9.644(4)
_cell_length_c 14.283(5)
_cell_measurement_reflns_used 2804
_cell_measurement_temperature 293(2)
_cell_measurement_theta_max 27.5
_cell_measurement_theta_min 3.1
_cell_volume 1094.6(7)
_computing_cell_refinement CrystalClear
_computing_data_collection 'CrystalClear (Rigaku, 2002)'
_computing_data_reduction CrystalClear
_computing_molecular_graphics SHELXTL
_computing_publication_material SHELXTL
_computing_structure_refinement SHELXTL
_computing_structure_solution 'SHELXTL (Siemens, 1994)'
_diffrn_ambient_temperature 293(2)
_diffrn_measured_fraction_theta_full 0.977
_diffrn_measured_fraction_theta_max 0.977
_diffrn_measurement_device_type 'Rigaku Mercury CCD'
_diffrn_measurement_method \w
_diffrn_radiation_monochromator 'Graphite Monochromator'
_diffrn_radiation_source 'rotating-anode generator'
_diffrn_radiation_type MoK\a
_diffrn_radiation_wavelength 0.71073
_diffrn_reflns_av_R_equivalents 0.051
_diffrn_reflns_av_sigmaI/netI 0.093
_diffrn_reflns_limit_h_max 10
_diffrn_reflns_limit_h_min -11
_diffrn_reflns_limit_k_max 12
_diffrn_reflns_limit_k_min -12
_diffrn_reflns_limit_l_max 17
_diffrn_reflns_limit_l_min -18
_diffrn_reflns_number 8993
_diffrn_reflns_theta_full 27.5
_diffrn_reflns_theta_max 27.5
_diffrn_reflns_theta_min 3.1
_diffrn_standards_decay_% 0
_diffrn_standards_number 0
_exptl_absorpt_coefficient_mu 8.752
_exptl_absorpt_correction_T_max 1.000
_exptl_absorpt_correction_T_min 0.763
_exptl_absorpt_correction_type multi-scan
_exptl_absorpt_process_details '(CrystalClear; Rigaku, 2002)'
_exptl_crystal_colour orange
_exptl_crystal_density_diffrn 2.238
_exptl_crystal_density_method 'not measured'
_exptl_crystal_description chip
_exptl_crystal_F_000 704
_exptl_crystal_size_max 0.06
_exptl_crystal_size_mid 0.04
_exptl_crystal_size_min 0.03
_refine_diff_density_max 0.90
_refine_diff_density_min -0.95
_refine_ls_extinction_method none
_refine_ls_goodness_of_fit_ref 1.00
_refine_ls_hydrogen_treatment constr
_refine_ls_matrix_type full
_refine_ls_number_parameters 199
_refine_ls_number_reflns 4908
_refine_ls_number_restraints 0
_refine_ls_restrained_S_all 1.00
_refine_ls_R_factor_all 0.092
_refine_ls_R_factor_gt 0.054
_refine_ls_shift/su_max 0.001
_refine_ls_shift/su_mean 0.000
_refine_ls_structure_factor_coef Fsqd
_refine_ls_weighting_details 'calc w = 1/[\s^2^(Fo^2^)+(0.0138P)^2^+3.5795P] where P = (Fo^2^+2Fc^2^)/3'
_refine_ls_weighting_scheme calc
_refine_ls_wR_factor_gt 0.078
_refine_ls_wR_factor_ref 0.088
_reflns_number_gt 3612
_reflns_number_total 4908
_reflns_threshold_expression I>2\s(I)
_cod_data_source_file tk6104.cif
_cod_data_source_block I
_cod_depositor_comments
;
The following automatic conversions were performed:
'_symmetry_cell_setting' value 'Triclinic' changed to 'triclinic'
according to '/home/saulius/struct/CIF-dictionaries/cif_core.dic'
dictionary named 'cif_core.dic' version 2.4.1 from
2010-06-29.

'_geom_bond_publ_flag' value 'Yes' changed to 'yes' according
to '/home/saulius/struct/CIF-dictionaries/cif_core.dic' dictionary named
'cif_core.dic' version 2.4.1 from 2010-06-29 (13
times).

'_geom_bond_publ_flag' value 'No' changed to 'no' according to
'/home/saulius/struct/CIF-dictionaries/cif_core.dic' dictionary named
'cif_core.dic' version 2.4.1 from 2010-06-29 (42 times).

Automatic conversion script
Id: cif_fix_enum 1527 2010-12-29 10:47:43Z saulius 

The following automatic conversions were performed:

'_chemical_melting_point' value 'not measured' was changed to '?' -
the value is undefined or not given.

'_symmetry_cell_setting' value
'Triclinic' changed to 'triclinic' according to
/home/saulius/struct/CIF-dictionaries/cif_core.dic dictionary named
'cif_core.dic' version 2.4.1 from 2010-06-29.

'_geom_bond_publ_flag'
value 'Yes' changed to 'yes' according to
/home/saulius/struct/CIF-dictionaries/cif_core.dic dictionary named
'cif_core.dic' version 2.4.1 from 2010-06-29 (13
times).

'_geom_bond_publ_flag' value 'No' changed to 'no' according
to /home/saulius/struct/CIF-dictionaries/cif_core.dic dictionary
named 'cif_core.dic' version 2.4.1 from 2010-06-29 (42
times).

'_geom_angle_publ_flag' value 'Yes' changed to 'yes'
according to /home/saulius/struct/CIF-dictionaries/cif_core.dic
dictionary named 'cif_core.dic' version 2.4.1 from 2010-06-29 (21
time).

'_geom_angle_publ_flag' value 'No' changed to 'no' according
to /home/saulius/struct/CIF-dictionaries/cif_core.dic dictionary
named 'cif_core.dic' version 2.4.1 from 2010-06-29 (92 times).

Automatic conversion script
Id: cif_fix_values 1715 2011-07-08 13:25:40Z adriana 
;
_cod_original_cell_volume 1094.7(7)
_cod_database_code 2202191
_cod_database_fobs_code 2202191

loop_
_symmetry_equiv_pos_as_xyz
'x, y, z'
'-x, -y, -z'

loop_
_atom_site_label
_atom_site_fract_x
_atom_site_fract_y
_atom_site_fract_z
_atom_site_U_iso_or_equiv
_atom_site_adp_type
_atom_site_calc_flag
_atom_site_refinement_flags
_atom_site_occupancy
_atom_site_disorder_assembly
_atom_site_disorder_group
_atom_site_type_symbol
Sb1 0.88076(3) 0.57521(3) 0.728533(18) 0.01907(7) Uani d . 1 . . Sb
Se1 0.70954(6) 0.67860(5) 0.83730(3) 0.03392(13) Uani d . 1 . . Se
Se2 0.89179(5) 0.68547(4) 0.58948(3) 0.02673(12) Uani d . 1 . . Se
Se3 0.76314(5) 0.29030(4) 0.66551(3) 0.02875(12) Uani d . 1 . . Se
Se4 1.16469(5) 0.66466(4) 0.80946(3) 0.02872(12) Uani d . 1 . . Se
Ni1 0.78830(6) 0.81496(5) 1.18377(3) 0.01905(14) Uani d . 1 . . Ni
N11 0.8183(5) 0.7208(4) 1.2992(2) 0.0414(12) Uani d . 1 . . N
H11A 0.7278 0.6407 1.2983 0.050 Uiso calc R 1 . . H
H11B 0.9024 0.6880 1.2933 0.050 Uiso calc R 1 . . H
N12 0.7633(4) 0.9875(3) 1.3006(2) 0.0244(10) Uani d . 1 . . N
H12A 0.8492 1.0757 1.3106 0.029 Uiso calc R 1 . . H
H12B 0.6727 1.0051 1.2860 0.029 Uiso calc R 1 . . H
N13 0.5346(4) 0.6946(4) 1.1555(2) 0.0338(11) Uani d . 1 . . N
H13A 0.5122 0.5945 1.1505 0.041 Uiso calc R 1 . . H
H13B 0.4869 0.7333 1.2048 0.041 Uiso calc R 1 . . H
N14 0.7324(4) 0.9169(3) 1.0782(2) 0.0270(10) Uani d . 1 . . N
H14A 0.7805 1.0200 1.1003 0.032 Uiso calc R 1 . . H
H14B 0.7697 0.8841 1.0222 0.032 Uiso calc R 1 . . H
N15 1.0428(4) 0.9304(4) 1.1925(3) 0.0375(12) Uani d . 1 . . N
H15A 1.0661 1.0319 1.2024 0.045 Uiso calc R 1 . . H
H15B 1.0963 0.9173 1.2426 0.045 Uiso calc R 1 . . H
N16 0.8395(4) 0.6441(3) 1.0765(2) 0.0247(10) Uani d . 1 . . N
H16A 0.8020 0.5536 1.0905 0.030 Uiso calc R 1 . . H
H16B 0.7890 0.6316 1.0172 0.030 Uiso calc R 1 . . H
N21 0.2727(4) -0.3433(4) 0.5730(2) 0.0349(12) Uani d . 1 . . N
H21C 0.2147 -0.4438 0.5545 0.052 Uiso calc R 1 . . H
H21D 0.2408 -0.2991 0.5324 0.052 Uiso calc R 1 . . H
H21E 0.2575 -0.3019 0.6335 0.052 Uiso calc R 1 . . H
N22 0.5440(4) -0.0812(4) 0.7045(2) 0.0358(12) Uani d . 1 . . N
H22C 0.4846 -0.1375 0.7369 0.043 Uiso calc R 1 . . H
H22D 0.5979 0.0149 0.7324 0.043 Uiso calc R 1 . . H
C11 0.8503(7) 0.8463(6) 1.3916(3) 0.084(2) Uani d . 1 . . C
H11C 0.8274 0.8019 1.4456 0.101 Uiso calc R 1 . . H
H11D 0.9644 0.9117 1.4035 0.101 Uiso calc R 1 . . H
C12 0.7538(6) 0.9371(5) 1.3885(3) 0.0431(16) Uani d . 1 . . C
H12C 0.7903 1.0265 1.4455 0.052 Uiso calc R 1 . . H
H12D 0.6414 0.8775 1.3908 0.052 Uiso calc R 1 . . H
C13 0.4719(6) 0.7109(5) 1.0628(3) 0.0400(15) Uani d . 1 . . C
H13C 0.3553 0.6862 1.0585 0.048 Uiso calc R 1 . . H
H13D 0.4929 0.6404 1.0076 0.048 Uiso calc R 1 . . H
C14 0.5546(5) 0.8731(5) 1.0600(3) 0.0378(13) Uani d . 1 . . C
H14C 0.5237 0.8823 0.9965 0.045 Uiso calc R 1 . . H
H14D 0.5207 0.9420 1.1093 0.045 Uiso calc R 1 . . H
C15 1.0921(5) 0.8648(4) 1.1000(3) 0.0348(13) Uani d . 1 . . C
H15C 1.2097 0.8984 1.1061 0.042 Uiso calc R 1 . . H
H15D 1.0546 0.8994 1.0485 0.042 Uiso calc R 1 . . H
C16 1.0187(5) 0.6920(4) 1.0749(3) 0.0336(13) Uani d . 1 . . C
H16C 1.0402 0.6464 1.0104 0.040 Uiso calc R 1 . . H
H16D 1.0669 0.6567 1.1219 0.040 Uiso calc R 1 . . H
C21 0.4474(5) -0.3184(5) 0.5710(3) 0.0403(14) Uani d . 1 . . C
H21A 0.4633 -0.3646 0.5052 0.048 Uiso calc R 1 . . H
H21B 0.4809 -0.3690 0.6141 0.048 Uiso calc R 1 . . H
C22 0.5530(5) -0.1482(5) 0.6029(3) 0.0344(13) Uani d . 1 . . C
H22A 0.6649 -0.1357 0.5946 0.041 Uiso calc R 1 . . H
H22B 0.5161 -0.0957 0.5626 0.041 Uiso calc R 1 . . H

loop_
_atom_site_aniso_label
_atom_site_aniso_U_11
_atom_site_aniso_U_22
_atom_site_aniso_U_33
_atom_site_aniso_U_12
_atom_site_aniso_U_13
_atom_site_aniso_U_23
Sb1 0.02210(13) 0.01732(10) 0.01813(12) 0.00616(10) 0.00300(10) 0.00695(9)
Se1 0.0446(2) 0.03353(19) 0.0307(2) 0.02016(19) 0.01808(19) 0.01101(17)
Se2 0.0319(2) 0.02521(17) 0.0230(2) 0.00658(17) 0.00039(17) 0.01253(15)
Se3 0.0327(2) 0.01801(17) 0.0321(2) 0.00565(17) 0.00047(18) 0.00694(16)
Se4 0.0270(2) 0.02722(18) 0.0290(2) 0.00573(18) -0.00341(18) 0.00994(17)
Ni1 0.0200(2) 0.0181(2) 0.0193(2) 0.00649(19) 0.00360(19) 0.00630(18)
N11 0.064(2) 0.0453(17) 0.0326(19) 0.0343(17) 0.0109(17) 0.0211(15)
N12 0.0284(18) 0.0201(14) 0.0235(17) 0.0080(14) 0.0031(14) 0.0055(13)
N13 0.031(2) 0.0279(17) 0.0325(19) 0.0027(16) 0.0083(16) 0.0029(15)
N14 0.046(2) 0.0183(14) 0.0192(16) 0.0139(14) 0.0105(14) 0.0050(12)
N15 0.031(2) 0.0314(18) 0.043(2) 0.0079(16) 0.0060(17) 0.0027(16)
N16 0.0293(18) 0.0248(15) 0.0204(16) 0.0093(14) 0.0031(14) 0.0077(13)
N21 0.0252(19) 0.0282(17) 0.039(2) 0.0048(16) -0.0036(16) -0.0033(16)
N22 0.0270(19) 0.0296(17) 0.041(2) 0.0035(16) 0.0076(16) 0.0028(16)
C11 0.175(5) 0.104(3) 0.027(3) 0.110(3) 0.020(3) 0.027(2)
C12 0.062(3) 0.038(2) 0.027(2) 0.016(2) 0.010(2) 0.0095(19)
C13 0.034(2) 0.050(2) 0.032(3) 0.023(2) -0.004(2) -0.005(2)
C14 0.049(2) 0.049(2) 0.029(2) 0.0360(19) 0.0028(19) 0.0102(18)
C15 0.024(2) 0.038(2) 0.042(2) 0.0103(19) 0.0177(18) 0.0095(19)
C16 0.037(2) 0.044(2) 0.031(2) 0.0235(19) 0.0116(18) 0.0154(18)
C21 0.037(2) 0.047(2) 0.046(3) 0.0313(19) 0.008(2) 0.007(2)
C22 0.024(2) 0.043(2) 0.043(2) 0.0162(18) 0.0106(18) 0.0182(19)

loop_
_atom_type_symbol
_atom_type_description
_atom_type_scat_dispersion_real
_atom_type_scat_dispersion_imag
_atom_type_scat_source
C C 0.0033 0.0016 'International Tables Vol C Tables 4.2.6.8 and 6.1.1.4'
H H 0.0000 0.0000 'International Tables Vol C Tables 4.2.6.8 and 6.1.1.4'
N N 0.0061 0.0033 'International Tables Vol C Tables 4.2.6.8 and 6.1.1.4'
Ni Ni 0.3393 1.1124 'International Tables Vol C Tables 4.2.6.8 and 6.1.1.4'
Se Se -0.0929 2.2259 'International Tables Vol C Tables 4.2.6.8 and 6.1.1.4'
Sb Sb -0.5866 1.5461 'International Tables Vol C Tables 4.2.6.8 and 6.1.1.4'

loop_
_geom_angle_atom_site_label_1
_geom_angle_atom_site_label_2
_geom_angle_atom_site_label_3
_geom_angle
_geom_angle_publ_flag
Se1 Sb1 Se2 106.19(3) yes
Se1 Sb1 Se3 111.96(3) yes
Se1 Sb1 Se4 111.69(3) yes
Se2 Sb1 Se3 109.05(3) yes
Se2 Sb1 Se4 106.54(2) yes
Se3 Sb1 Se4 111.11(2) yes
N11 Ni1 N12 81.69(14) yes
N11 Ni1 N13 93.06(15) yes
N11 Ni1 N14 172.06(15) yes
N11 Ni1 N15 92.68(15) yes
N11 Ni1 N16 93.78(14) yes
N12 Ni1 N13 91.47(13) yes
N12 Ni1 N14 92.27(13) yes
N12 Ni1 N15 93.87(13) yes
N12 Ni1 N16 173.05(13) yes
N13 Ni1 N14 81.90(14) yes
N13 Ni1 N15 172.67(13) yes
N13 Ni1 N16 94.04(13) yes
N14 Ni1 N15 92.86(14) yes
N14 Ni1 N16 92.69(13) yes
N15 Ni1 N16 81.03(12) yes
C11 N11 Ni1 106.4(3) no
C11 N11 H11A 110.4 no
Ni1 N11 H11A 110.4 no
C11 N11 H11B 110.4 no
Ni1 N11 H11B 110.4 no
H11A N11 H11B 108.6 no
C12 N12 Ni1 109.1(3) no
C12 N12 H12A 109.9 no
Ni1 N12 H12A 109.9 no
C12 N12 H12B 109.9 no
Ni1 N12 H12B 109.9 no
H12A N12 H12B 108.3 no
C13 N13 Ni1 108.4(3) no
C13 N13 H13A 110.0 no
Ni1 N13 H13A 110.0 no
C13 N13 H13B 110.0 no
Ni1 N13 H13B 110.0 no
H13A N13 H13B 108.4 no
C14 N14 Ni1 108.7(3) no
C14 N14 H14A 109.9 no
Ni1 N14 H14A 109.9 no
C14 N14 H14B 109.9 no
Ni1 N14 H14B 109.9 no
H14A N14 H14B 108.3 no
C15 N15 Ni1 107.7(2) no
C15 N15 H15A 110.2 no
Ni1 N15 H15A 110.2 no
C15 N15 H15B 110.2 no
Ni1 N15 H15B 110.2 no
H15A N15 H15B 108.5 no
C16 N16 Ni1 109.8(2) no
C16 N16 H16A 109.7 no
Ni1 N16 H16A 109.7 no
C16 N16 H16B 109.7 no
Ni1 N16 H16B 109.7 no
H16A N16 H16B 108.2 no
C21 N21 H21C 109.5 no
C21 N21 H21D 109.5 no
H21C N21 H21D 109.5 no
C21 N21 H21E 109.5 no
H21C N21 H21E 109.5 no
H21D N21 H21E 109.5 no
C22 N22 H22C 120.0 no
C22 N22 H22D 120.0 no
H22C N22 H22D 120.0 no
C12 C11 N11 112.0(4) no
C12 C11 H11C 109.2 no
N11 C11 H11C 109.2 no
C12 C11 H11D 109.2 no
N11 C11 H11D 109.2 no
H11C C11 H11D 107.9 no
C11 C12 N12 111.9(4) no
C11 C12 H12C 109.2 no
N12 C12 H12C 109.2 no
C11 C12 H12D 109.2 no
N12 C12 H12D 109.2 no
H12C C12 H12D 107.9 no
N13 C13 C14 109.0(3) no
N13 C13 H13C 109.9 no
C14 C13 H13C 109.9 no
N13 C13 H13D 109.9 no
C14 C13 H13D 109.9 no
H13C C13 H13D 108.3 no
N14 C14 C13 110.0(4) no
N14 C14 H14C 109.7 no
C13 C14 H14C 109.7 no
N14 C14 H14D 109.7 no
C13 C14 H14D 109.7 no
H14C C14 H14D 108.2 no
N15 C15 C16 108.6(3) no
N15 C15 H15C 110.0 no
C16 C15 H15C 110.0 no
C16 C15 H15D 110.0 no
H15C C15 H15D 108.4 no
N16 C16 C15 109.1(4) no
N16 C16 H16C 109.9 no
C15 C16 H16C 109.9 no
N16 C16 H16D 109.9 no
C15 C16 H16D 109.9 no
H16C C16 H16D 108.3 no
N21 C21 C22 111.9(4) no
N21 C21 H21A 109.2 no
C22 C21 H21A 109.2 no
N21 C21 H21B 109.2 no
C22 C21 H21B 109.2 no
H21A C21 H21B 107.9 no
N22 C22 C21 109.9(4) no
N22 C22 H22A 109.7 no
C21 C22 H22A 109.7 no
N22 C22 H22B 109.7 no
C21 C22 H22B 109.7 no
H22A C22 H22B 108.2 no

loop_
_geom_bond_atom_site_label_1
_geom_bond_atom_site_label_2
_geom_bond_site_symmetry_2
_geom_bond_distance
_geom_bond_publ_flag
Sb1 Se1 . 2.4733(8) yes
Sb1 Se2 . 2.4722(8) yes
Sb1 Se3 . 2.4810(11) yes
Sb1 Se4 . 2.4791(9) yes
Ni1 N11 . 2.123(4) yes
Ni1 N12 . 2.112(3) yes
Ni1 N13 . 2.108(3) yes
Ni1 N14 . 2.124(3) yes
Ni1 N15 . 2.124(3) yes
Ni1 N16 . 2.130(3) yes
N11 C11 . 1.485(5) no
N11 H11A . 0.9000 no
N11 H11B . 0.9000 no
N12 C12 . 1.453(6) no
N12 H12A . 0.9000 no
N12 H12B . 0.9000 no
N13 C13 . 1.481(6) no
N13 H13A . 0.9000 no
N13 H13B . 0.9000 no
N14 C14 . 1.473(5) no
N14 H14A . 0.9000 no
N14 H14B . 0.9000 no
N15 C15 . 1.464(5) no
N15 H15A . 0.9000 no
N15 H15B . 0.9000 no
N16 C16 . 1.493(5) no
N16 H16A . 0.9000 no
N16 H16B . 0.9000 no
N21 C21 . 1.482(6) no
N21 H21C . 0.8900 no
N21 H21D . 0.8900 no
N21 H21E . 0.8900 no
N22 C22 . 1.446(5) no
N22 H22C . 0.8600 no
N22 H22D . 0.8600 no
C11 C12 . 1.420(8) yes
C11 H11C . 0.9700 no
C11 H11D . 0.9700 no
C12 H12C . 0.9700 no
C12 H12D . 0.9700 no
C13 C14 . 1.497(6) yes
C13 H13C . 0.9700 no
C13 H13D . 0.9700 no
C14 H14C . 0.9700 no
C14 H14D . 0.9700 no
C15 C16 . 1.506(5) yes
C15 H15C . 0.9700 no
C15 H15D . 0.9700 no
C16 H16C . 0.9700 no
C16 H16D . 0.9700 no
C21 C22 . 1.521(5) no
C21 H21A . 0.9700 no
C21 H21B . 0.9700 no
C22 H22A . 0.9700 no
C22 H22B . 0.9700 no
